data_4312245
loop_
_publ_author_name
'Stuart Blair'
'Keith Izod'
'William Clegg'
'Ross W. Harrington'

_publ_section_title
;
 Complexes of the Heavier Alkaline Earth Metals Ca, Sr, and Ba with
 O-Functionalized Phosphanide Ligands
;
_journal_name_full 'Inorganic Chemistry'
_journal_page_first 8526
_journal_page_last 8531
_journal_paper_doi 10.1021/ic048978a
_journal_volume 43
_journal_year 2004
_chemical_formula_sum 'C36 H68 O4 P2 Si4 Sr'
_chemical_formula_weight 826.82
_chemical_name_systematic
;
 ?
;
_space_group_IT_number 29
_symmetry_cell_setting orthorhombic
_symmetry_space_group_name_Hall 'P 2c -2ac'
_symmetry_space_group_name_H-M 'P c a 21'
_atom_sites_solution_hydrogens geom
_atom_sites_solution_primary direct
_atom_sites_solution_secondary difmap
_audit_creation_method SHELXL-97
_cell_angle_alpha 90.00
_cell_angle_beta 90.00
_cell_angle_gamma 90.00
_cell_formula_units_Z 4
_cell_length_a 20.7600(16)
_cell_length_b 12.3207(9)
_cell_length_c 18.0165(14)
_cell_measurement_reflns_used 6418
_cell_measurement_temperature 160(2)
_cell_measurement_theta_max 28.36
_cell_measurement_theta_min 2.80
_cell_volume 4608.2(6)
_computing_cell_refinement 'Bruker SAINT'
_computing_data_collection 'Bruker SMART'
_computing_data_reduction 'Bruker SAINT'
_computing_molecular_graphics 'Bruker SHELXTL'
_computing_publication_material 'Bruker SHELXTL and local programs'
_computing_structure_refinement 'Bruker SHELXTL'
_computing_structure_solution 'Bruker SHELXTL'
_diffrn_ambient_temperature 160(2)
_diffrn_measured_fraction_theta_full 0.944
_diffrn_measured_fraction_theta_max 0.944
_diffrn_measurement_device_type 'Bruker SMART 1K CCD diffractometer'
_diffrn_measurement_method 'fine-slice \w scans'
_diffrn_radiation_monochromator graphite
_diffrn_radiation_source 'sealed tube'
_diffrn_radiation_type MoK\a
_diffrn_radiation_wavelength 0.71073
_diffrn_reflns_av_R_equivalents 0.0358
_diffrn_reflns_av_sigmaI/netI 0.0484
_diffrn_reflns_limit_h_max 26
_diffrn_reflns_limit_h_min -26
_diffrn_reflns_limit_k_max 15
_diffrn_reflns_limit_k_min -15
_diffrn_reflns_limit_l_max 23
_diffrn_reflns_limit_l_min -23
_diffrn_reflns_number 36861
_diffrn_reflns_theta_full 28.51
_diffrn_reflns_theta_max 28.51
_diffrn_reflns_theta_min 1.65
_diffrn_standards_number 0
_exptl_absorpt_coefficient_mu 1.375
_exptl_absorpt_correction_T_max 0.734
_exptl_absorpt_correction_T_min 0.596
_exptl_absorpt_correction_type multi-scan
_exptl_absorpt_process_details SADABS
_exptl_crystal_colour yellow
_exptl_crystal_density_diffrn 1.192
_exptl_crystal_density_method 'not measured'
_exptl_crystal_description block
_exptl_crystal_F_000 1760
_exptl_crystal_size_max 0.42
_exptl_crystal_size_mid 0.32
_exptl_crystal_size_min 0.24
_refine_diff_density_max 0.407
_refine_diff_density_min -0.357
_refine_diff_density_rms 0.044
_refine_ls_abs_structure_details 'Flack H D (1983), Acta Cryst. A39, 876-881'
_refine_ls_abs_structure_Flack 0.018(4)
_refine_ls_extinction_method none
_refine_ls_goodness_of_fit_ref 0.954
_refine_ls_hydrogen_treatment constr
_refine_ls_matrix_type full
_refine_ls_number_parameters 476
_refine_ls_number_reflns 10542
_refine_ls_number_restraints 259
_refine_ls_restrained_S_all 0.966
_refine_ls_R_factor_all 0.0411
_refine_ls_R_factor_gt 0.0291
_refine_ls_shift/su_max 0.002
_refine_ls_shift/su_mean 0.000
_refine_ls_structure_factor_coef Fsqd
_refine_ls_weighting_details 'calc w=1/[\s^2^(Fo^2^)+(0.0257P)^2^+0.0000P] where P=(Fo^2^+2Fc^2^)/3'
_refine_ls_weighting_scheme calc
_refine_ls_wR_factor_gt 0.0580
_refine_ls_wR_factor_ref 0.0607
_reflns_number_gt 8819
_reflns_number_total 10542
_reflns_threshold_expression I>2\s(I)
_cod_data_source_file ic048978asi20040728_063537_1.cif
_cod_data_source_block 5
_cod_database_code 4312245

loop_
_symmetry_equiv_pos_as_xyz
'x, y, z'
'-x, -y, z+1/2'
'x+1/2, -y, z'
'-x+1/2, y, z+1/2'

loop_
_atom_site_label
_atom_site_type_symbol
_atom_site_fract_x
_atom_site_fract_y
_atom_site_fract_z
_atom_site_U_iso_or_equiv
_atom_site_adp_type
_atom_site_occupancy
_atom_site_symmetry_multiplicity
_atom_site_calc_flag
_atom_site_refinement_flags
_atom_site_disorder_assembly
_atom_site_disorder_group
Sr Sr 0.369624(9) 0.627679(15) 0.285619(17) 0.02841(5) Uani 1 1 d . A .
P1 P 0.33549(3) 0.44893(4) 0.39573(3) 0.02888(13) Uani 1 1 d . . .
C1 C 0.41818(11) 0.44888(18) 0.42747(12) 0.0285(5) Uani 1 1 d . . .
C2 C 0.45587(11) 0.3578(2) 0.44675(13) 0.0347(6) Uani 1 1 d . . .
H2 H 0.4364 0.2881 0.4470 0.042 Uiso 1 1 calc R . .
C3 C 0.52059(12) 0.3669(2) 0.46542(15) 0.0448(6) Uani 1 1 d . . .
H3 H 0.5441 0.3036 0.4785 0.054 Uiso 1 1 calc R . .
C4 C 0.55137(13) 0.4670(3) 0.46532(17) 0.0529(8) Uani 1 1 d . . .
H4 H 0.5960 0.4723 0.4763 0.063 Uiso 1 1 calc R . .
C5 C 0.51587(13) 0.5580(2) 0.44904(15) 0.0451(7) Uani 1 1 d . . .
H5 H 0.5358 0.6274 0.4497 0.054 Uiso 1 1 calc R . .
C6 C 0.45166(11) 0.5490(2) 0.43181(13) 0.0325(5) Uani 1 1 d . . .
O1 O 0.41745(8) 0.64498(12) 0.41374(9) 0.0367(4) Uani 1 1 d . . .
C7 C 0.38623(14) 0.6926(2) 0.47779(14) 0.0468(7) Uani 1 1 d . . .
H7A H 0.3542 0.6418 0.4974 0.070 Uiso 1 1 calc R . .
H7B H 0.3649 0.7603 0.4632 0.070 Uiso 1 1 calc R . .
H7C H 0.4185 0.7079 0.5161 0.070 Uiso 1 1 calc R . .
C8 C 0.31457(10) 0.30094(17) 0.38501(13) 0.0251(5) Uani 1 1 d . . .
H8 H 0.3563 0.2608 0.3818 0.030 Uiso 1 1 calc R . .
Si1 Si 0.27347(3) 0.28256(5) 0.29354(4) 0.03343(14) Uani 1 1 d . . .
C9 C 0.33583(15) 0.2879(3) 0.21847(16) 0.0528(8) Uani 1 1 d . . .
H9A H 0.3580 0.3580 0.2202 0.079 Uiso 1 1 calc R . .
H9B H 0.3150 0.2790 0.1701 0.079 Uiso 1 1 calc R . .
H9C H 0.3671 0.2293 0.2259 0.079 Uiso 1 1 calc R . .
C10 C 0.21047(12) 0.3881(2) 0.27491(17) 0.0488(7) Uani 1 1 d . . .
H10A H 0.1826 0.3957 0.3185 0.073 Uiso 1 1 calc R . .
H10B H 0.1845 0.3662 0.2321 0.073 Uiso 1 1 calc R . .
H10C H 0.2314 0.4578 0.2644 0.073 Uiso 1 1 calc R . .
C11 C 0.23314(13) 0.1474(2) 0.2841(2) 0.0548(7) Uani 1 1 d . . .
H11A H 0.2643 0.0896 0.2945 0.082 Uiso 1 1 calc R . .
H11B H 0.2166 0.1391 0.2335 0.082 Uiso 1 1 calc R . .
H11C H 0.1974 0.1426 0.3195 0.082 Uiso 1 1 calc R . .
Si2 Si 0.27299(3) 0.25148(5) 0.47125(4) 0.03289(15) Uani 1 1 d . . .
C12 C 0.18888(13) 0.3059(3) 0.47434(16) 0.0548(8) Uani 1 1 d . . .
H12A H 0.1898 0.3847 0.4673 0.082 Uiso 1 1 calc R . .
H12B H 0.1695 0.2890 0.5226 0.082 Uiso 1 1 calc R . .
H12C H 0.1633 0.2724 0.4348 0.082 Uiso 1 1 calc R . .
C13 C 0.27023(16) 0.0993(2) 0.47215(19) 0.0595(8) Uani 1 1 d . . .
H13A H 0.2497 0.0733 0.4265 0.089 Uiso 1 1 calc R . .
H13B H 0.2454 0.0746 0.5152 0.089 Uiso 1 1 calc R . .
H13C H 0.3142 0.0706 0.4752 0.089 Uiso 1 1 calc R . .
C14 C 0.31558(13) 0.2949(3) 0.55747(14) 0.0462(7) Uani 1 1 d . . .
H14A H 0.3592 0.2644 0.5578 0.069 Uiso 1 1 calc R . .
H14B H 0.2919 0.2687 0.6010 0.069 Uiso 1 1 calc R . .
H14C H 0.3181 0.3743 0.5589 0.069 Uiso 1 1 calc R . .
P2 P 0.39503(3) 0.81051(5) 0.17740(4) 0.03039(13) Uani 1 1 d . . .
C15 C 0.31029(11) 0.82257(19) 0.15675(12) 0.0276(5) Uani 1 1 d . . .
C16 C 0.27487(11) 0.9189(2) 0.14472(13) 0.0325(5) Uani 1 1 d . . .
H16 H 0.2973 0.9861 0.1457 0.039 Uiso 1 1 calc R . .
C17 C 0.20935(11) 0.9202(2) 0.13157(14) 0.0397(6) Uani 1 1 d . . .
H17 H 0.1879 0.9875 0.1244 0.048 Uiso 1 1 calc R . .
C18 C 0.17472(12) 0.8247(2) 0.12876(15) 0.0432(6) Uani 1 1 d . . .
H18 H 0.1297 0.8253 0.1195 0.052 Uiso 1 1 calc R . .
C19 C 0.20704(12) 0.7284(2) 0.13976(14) 0.0395(6) Uani 1 1 d . . .
H19 H 0.1840 0.6618 0.1382 0.047 Uiso 1 1 calc R . .
C20 C 0.27233(11) 0.72769(19) 0.15294(13) 0.0309(5) Uani 1 1 d . . .
O2 O 0.30343(8) 0.62752(12) 0.16637(10) 0.0378(4) Uani 1 1 d . . .
C21 C 0.3108(2) 0.5625(3) 0.10190(18) 0.0827(12) Uani 1 1 d . . .
H21A H 0.2683 0.5444 0.0818 0.124 Uiso 1 1 calc R . .
H21B H 0.3338 0.4956 0.1148 0.124 Uiso 1 1 calc R . .
H21C H 0.3355 0.6027 0.0646 0.124 Uiso 1 1 calc R . .
C22 C 0.42514(11) 0.95484(18) 0.18490(13) 0.0302(5) Uani 1 1 d . . .
H22 H 0.3865 1.0016 0.1938 0.036 Uiso 1 1 calc R . .
Si3 Si 0.47694(3) 0.96522(7) 0.27014(4) 0.04463(19) Uani 1 1 d . . .
C23 C 0.42520(16) 0.9611(3) 0.35488(15) 0.0675(10) Uani 1 1 d . . .
H23A H 0.3962 1.0238 0.3549 0.101 Uiso 1 1 calc R . .
H23B H 0.4525 0.9632 0.3992 0.101 Uiso 1 1 calc R . .
H23C H 0.3998 0.8940 0.3549 0.101 Uiso 1 1 calc R . .
C24 C 0.53667(14) 0.8530(3) 0.2780(3) 0.0789(11) Uani 1 1 d . . .
H24A H 0.5145 0.7831 0.2732 0.118 Uiso 1 1 calc R . .
H24B H 0.5581 0.8569 0.3264 0.118 Uiso 1 1 calc R . .
H24C H 0.5688 0.8600 0.2385 0.118 Uiso 1 1 calc R . .
C25 C 0.52220(15) 1.0972(3) 0.2745(2) 0.0736(10) Uani 1 1 d . . .
H25A H 0.5560 1.0977 0.2364 0.110 Uiso 1 1 calc R . .
H25B H 0.5418 1.1053 0.3236 0.110 Uiso 1 1 calc R . .
H25C H 0.4924 1.1575 0.2656 0.110 Uiso 1 1 calc R . .
Si4 Si 0.45953(3) 0.99692(6) 0.09320(4) 0.03413(15) Uani 1 1 d . . .
C26 C 0.53832(13) 0.9260(3) 0.07750(17) 0.0557(8) Uani 1 1 d . . .
H26A H 0.5698 0.9511 0.1142 0.084 Uiso 1 1 calc R . .
H26B H 0.5541 0.9424 0.0275 0.084 Uiso 1 1 calc R . .
H26C H 0.5323 0.8475 0.0826 0.084 Uiso 1 1 calc R . .
C27 C 0.47271(15) 1.1483(2) 0.08800(19) 0.0556(8) Uani 1 1 d . . .
H27A H 0.4326 1.1860 0.1005 0.083 Uiso 1 1 calc R . .
H27B H 0.4860 1.1682 0.0376 0.083 Uiso 1 1 calc R . .
H27C H 0.5064 1.1694 0.1232 0.083 Uiso 1 1 calc R . .
C28 C 0.40503(13) 0.9628(3) 0.01398(15) 0.0500(7) Uani 1 1 d . . .
H28A H 0.3912 0.8870 0.0181 0.075 Uiso 1 1 calc R . .
H28B H 0.4281 0.9733 -0.0329 0.075 Uiso 1 1 calc R . .
H28C H 0.3672 1.0103 0.0153 0.075 Uiso 1 1 calc R . .
O3 O 0.27380(8) 0.72477(13) 0.34276(11) 0.0429(4) Uani 1 1 d DU . .
C29 C 0.26139(13) 0.8402(2) 0.34485(18) 0.0466(7) Uani 1 1 d DU A .
H29A H 0.2807 0.8762 0.3010 0.056 Uiso 1 1 calc R . .
H29B H 0.2802 0.8726 0.3902 0.056 Uiso 1 1 calc R . .
C30 C 0.19138(14) 0.8544(2) 0.3446(2) 0.0624(9) Uani 1 1 d DU . .
H30A H 0.1737 0.8540 0.2936 0.075 Uiso 0.635(17) 1 calc PR A 1
H30B H 0.1784 0.9222 0.3700 0.075 Uiso 0.635(17) 1 calc PR A 1
H30C H 0.1758 0.8756 0.2947 0.075 Uiso 0.365(17) 1 calc PR A 2
H30D H 0.1781 0.9104 0.3809 0.075 Uiso 0.365(17) 1 calc PR A 2
C31X C 0.1706(6) 0.7526(7) 0.3887(10) 0.118(5) Uani 0.635(17) 1 d PDU A 1
H31A H 0.1791 0.7610 0.4425 0.142 Uiso 0.635(17) 1 calc PR A 1
H31B H 0.1244 0.7358 0.3810 0.142 Uiso 0.635(17) 1 calc PR A 1
C32X C 0.2130(3) 0.6684(5) 0.3549(6) 0.054(2) Uani 0.635(17) 1 d PDU A 1
H32A H 0.2187 0.6060 0.3889 0.065 Uiso 0.635(17) 1 calc PR A 1
H32B H 0.1948 0.6419 0.3074 0.065 Uiso 0.635(17) 1 calc PR A 1
C31Y C 0.1658(6) 0.7444(11) 0.3663(11) 0.063(4) Uani 0.365(17) 1 d PDU A 2
H31C H 0.1329 0.7511 0.4059 0.076 Uiso 0.365(17) 1 calc PR A 2
H31D H 0.1462 0.7074 0.3230 0.076 Uiso 0.365(17) 1 calc PR A 2
C32Y C 0.2233(6) 0.6828(13) 0.3938(11) 0.067(4) Uani 0.365(17) 1 d PDU A 2
H32C H 0.2331 0.7001 0.4462 0.081 Uiso 0.365(17) 1 calc PR A 2
H32D H 0.2174 0.6034 0.3884 0.081 Uiso 0.365(17) 1 calc PR A 2
O4 O 0.46560(10) 0.53092(17) 0.22938(11) 0.0592(6) Uani 1 1 d DU . .
C33 C 0.50142(15) 0.4417(3) 0.25858(17) 0.0627(9) Uani 1 1 d DU A .
H33A H 0.4759 0.3740 0.2551 0.075 Uiso 0.533(11) 1 calc PR B 1
H33B H 0.5122 0.4547 0.3114 0.075 Uiso 0.533(11) 1 calc PR B 1
H33C H 0.4724 0.3844 0.2777 0.075 Uiso 0.467(11) 1 calc PR B 2
H33D H 0.5306 0.4654 0.2989 0.075 Uiso 0.467(11) 1 calc PR B 2
C34X C 0.5610(3) 0.4322(7) 0.2140(5) 0.055(2) Uani 0.533(11) 1 d PDU A 1
H34A H 0.5988 0.4560 0.2432 0.066 Uiso 0.533(11) 1 calc PR B 1
H34B H 0.5678 0.3561 0.1981 0.066 Uiso 0.533(11) 1 calc PR B 1
C35 C 0.55156(17) 0.5032(3) 0.1489(2) 0.0765(10) Uani 1 1 d DU . .
H35A H 0.5611 0.4635 0.1024 0.092 Uiso 0.533(11) 1 calc PR A 1
H35B H 0.5800 0.5675 0.1519 0.092 Uiso 0.533(11) 1 calc PR B 1
H35C H 0.5977 0.5228 0.1526 0.092 Uiso 0.467(11) 1 calc PR B 2
H35D H 0.5412 0.4902 0.0960 0.092 Uiso 0.467(11) 1 calc PR B 2
C36X C 0.4811(4) 0.5372(8) 0.1512(3) 0.062(3) Uani 0.533(11) 1 d PDU A 1
H36A H 0.4755 0.6120 0.1321 0.075 Uiso 0.533(11) 1 calc PR B 1
H36B H 0.4540 0.4871 0.1217 0.075 Uiso 0.533(11) 1 calc PR B 1
C34Y C 0.5383(6) 0.4028(7) 0.1934(6) 0.069(3) Uani 0.467(11) 1 d PDU A 2
H34C H 0.5128 0.3500 0.1643 0.083 Uiso 0.467(11) 1 calc PR B 2
H34D H 0.5791 0.3678 0.2091 0.083 Uiso 0.467(11) 1 calc PR B 2
C36Y C 0.5140(5) 0.5867(6) 0.1762(5) 0.056(2) Uani 0.467(11) 1 d PDU A 2
H36C H 0.4911 0.6243 0.1354 0.068 Uiso 0.467(11) 1 calc PR B 2
H36D H 0.5407 0.6402 0.2032 0.068 Uiso 0.467(11) 1 calc PR B 2

loop_
_atom_site_aniso_label
_atom_site_aniso_U_11
_atom_site_aniso_U_22
_atom_site_aniso_U_33
_atom_site_aniso_U_23
_atom_site_aniso_U_13
_atom_site_aniso_U_12
Sr 0.03223(9) 0.02764(9) 0.02536(9) 0.00324(10) 0.00483(11) 0.00680(8)
P1 0.0311(3) 0.0234(3) 0.0322(3) 0.0030(3) -0.0053(3) -0.0013(2)
C1 0.0300(12) 0.0325(12) 0.0230(11) 0.0030(9) -0.0007(9) -0.0003(10)
C2 0.0337(13) 0.0397(14) 0.0309(13) 0.0050(11) -0.0026(10) 0.0002(11)
C3 0.0339(13) 0.0581(18) 0.0424(15) 0.0083(13) -0.0011(12) 0.0066(13)
C4 0.0292(14) 0.077(2) 0.0529(18) 0.0081(16) -0.0074(13) -0.0024(14)
C5 0.0396(15) 0.0544(18) 0.0414(16) 0.0024(13) -0.0046(12) -0.0159(13)
C6 0.0334(13) 0.0395(14) 0.0247(12) 0.0021(10) -0.0044(10) -0.0074(11)
O1 0.0482(10) 0.0296(9) 0.0322(9) 0.0006(7) -0.0016(8) -0.0063(7)
C7 0.0625(18) 0.0422(15) 0.0355(15) -0.0130(12) -0.0043(13) -0.0004(13)
C8 0.0262(11) 0.0224(11) 0.0267(11) 0.0035(9) 0.0000(9) 0.0007(9)
Si1 0.0398(3) 0.0314(3) 0.0291(3) -0.0034(3) -0.0045(3) 0.0011(2)
C9 0.063(2) 0.0635(19) 0.0323(15) -0.0020(13) 0.0004(13) 0.0036(16)
C10 0.0525(15) 0.0498(15) 0.0441(18) -0.0035(14) -0.0180(14) 0.0099(12)
C11 0.0645(17) 0.0438(14) 0.0560(17) -0.0097(17) -0.011(2) -0.0060(12)
Si2 0.0319(3) 0.0378(4) 0.0290(3) 0.0059(3) 0.0029(3) -0.0006(3)
C12 0.0364(15) 0.085(2) 0.0433(17) 0.0009(16) 0.0063(13) 0.0058(15)
C13 0.074(2) 0.0440(17) 0.060(2) 0.0191(15) 0.0058(17) -0.0152(15)
C14 0.0434(15) 0.070(2) 0.0254(13) 0.0068(13) 0.0020(11) 0.0050(14)
P2 0.0233(3) 0.0300(3) 0.0378(3) 0.0084(3) -0.0028(3) -0.0012(2)
C15 0.0264(11) 0.0346(12) 0.0217(11) 0.0048(10) -0.0007(9) -0.0032(10)
C16 0.0281(12) 0.0342(13) 0.0351(13) 0.0061(10) -0.0014(10) -0.0017(10)
C17 0.0286(13) 0.0523(16) 0.0381(14) 0.0032(12) -0.0009(11) 0.0068(12)
C18 0.0243(13) 0.0633(18) 0.0421(15) -0.0048(14) -0.0035(11) -0.0073(12)
C19 0.0323(13) 0.0502(17) 0.0360(14) -0.0045(12) -0.0027(11) -0.0154(12)
C20 0.0338(13) 0.0343(13) 0.0245(11) 0.0022(10) -0.0028(10) -0.0060(10)
O2 0.0477(10) 0.0301(9) 0.0356(10) -0.0006(7) -0.0052(8) -0.0061(8)
C21 0.133(3) 0.068(2) 0.0465(19) -0.0174(17) -0.017(2) 0.041(2)
C22 0.0217(11) 0.0354(13) 0.0335(13) 0.0029(11) 0.0006(10) -0.0041(10)
Si3 0.0333(4) 0.0644(5) 0.0362(4) 0.0072(4) -0.0069(3) -0.0157(3)
C23 0.060(2) 0.107(3) 0.0353(17) -0.0034(17) -0.0041(15) -0.0313(19)
C24 0.0479(17) 0.117(3) 0.072(3) 0.030(3) -0.021(2) 0.0047(17)
C25 0.068(2) 0.094(2) 0.059(2) -0.001(2) -0.0152(19) -0.0463(18)
Si4 0.0270(3) 0.0401(4) 0.0353(4) 0.0083(3) 0.0028(3) -0.0034(3)
C26 0.0394(16) 0.076(2) 0.0518(18) 0.0068(16) 0.0137(14) 0.0089(15)
C27 0.0573(19) 0.0498(17) 0.0595(19) 0.0163(15) 0.0057(15) -0.0131(14)
C28 0.0483(17) 0.068(2) 0.0337(15) 0.0124(13) -0.0018(12) -0.0064(14)
O3 0.0400(10) 0.0360(10) 0.0528(12) 0.0073(9) 0.0188(9) 0.0110(8)
C29 0.0493(16) 0.0342(13) 0.0564(17) 0.0057(13) 0.0180(14) 0.0099(12)
C30 0.0494(18) 0.0401(16) 0.098(3) -0.0028(16) 0.0093(18) 0.0074(13)
C31X 0.081(6) 0.042(4) 0.231(13) -0.006(5) 0.091(7) -0.002(4)
C32X 0.042(3) 0.029(2) 0.092(6) 0.003(3) 0.008(3) 0.003(2)
C31Y 0.026(5) 0.058(7) 0.106(9) 0.014(6) -0.003(5) 0.001(5)
C32Y 0.059(7) 0.050(7) 0.092(10) 0.035(7) 0.035(7) 0.011(5)
O4 0.0693(14) 0.0662(13) 0.0421(11) 0.0196(10) 0.0272(10) 0.0421(11)
C33 0.067(2) 0.070(2) 0.0516(17) 0.0197(15) 0.0207(15) 0.0371(17)
C34X 0.023(3) 0.063(5) 0.080(5) -0.009(4) -0.004(3) 0.008(3)
C35 0.070(2) 0.098(3) 0.062(2) 0.009(2) 0.0289(18) 0.003(2)
C36X 0.091(6) 0.065(5) 0.031(3) 0.011(3) 0.017(3) 0.042(4)
C34Y 0.074(7) 0.046(5) 0.087(7) 0.005(4) 0.041(6) 0.017(4)
C36Y 0.068(5) 0.045(4) 0.056(5) 0.013(3) 0.022(4) 0.013(3)

loop_
_atom_type_symbol
_atom_type_description
_atom_type_scat_dispersion_real
_atom_type_scat_dispersion_imag
_atom_type_scat_source
C C 0.0033 0.0016 'International Tables Vol C Tables 4.2.6.8 and 6.1.1.4'
H H 0.0000 0.0000 'International Tables Vol C Tables 4.2.6.8 and 6.1.1.4'
O O 0.0106 0.0060 'International Tables Vol C Tables 4.2.6.8 and 6.1.1.4'
Si Si 0.0817 0.0704 'International Tables Vol C Tables 4.2.6.8 and 6.1.1.4'
P P 0.1023 0.0942 'International Tables Vol C Tables 4.2.6.8 and 6.1.1.4'
Sr Sr -1.5307 3.2498 'International Tables Vol C Tables 4.2.6.8 and 6.1.1.4'

loop_
_geom_angle_atom_site_label_1
_geom_angle_atom_site_label_2
_geom_angle_atom_site_label_3
_geom_angle
_geom_angle_site_symmetry_1
_geom_angle_site_symmetry_3
_geom_angle_publ_flag
P1 Sr O1 63.69(4) . . ?
P1 Sr P2 176.419(17) . . ?
P1 Sr O2 114.99(4) . . ?
P1 Sr O3 83.93(4) . . ?
P1 Sr O4 95.92(4) . . ?
O1 Sr P2 117.27(4) . . ?
O1 Sr O2 169.52(6) . . ?
O1 Sr O3 84.12(6) . . ?
O1 Sr O4 95.52(6) . . ?
P2 Sr O2 63.36(4) . . ?
P2 Sr O3 92.70(4) . . ?
P2 Sr O4 87.45(4) . . ?
O2 Sr O3 85.40(6) . . ?
O2 Sr O4 94.96(6) . . ?
O3 Sr O4 179.64(7) . . ?
Sr P1 C1 89.16(7) . . ?
Sr P1 C8 133.33(8) . . ?
C1 P1 C8 104.52(10) . . ?
P1 C1 C2 127.17(18) . . ?
P1 C1 C6 118.82(17) . . ?
C2 C1 C6 114.0(2) . . ?
C1 C2 C3 122.2(2) . . ?
C2 C3 C4 121.0(2) . . ?
C3 C4 C5 118.6(2) . . ?
C4 C5 C6 120.2(3) . . ?
C1 C6 C5 124.0(2) . . ?
C1 C6 O1 117.9(2) . . ?
C5 C6 O1 118.1(2) . . ?
Sr O1 C6 109.70(13) . . ?
Sr O1 C7 125.99(15) . . ?
C6 O1 C7 112.27(18) . . ?
P1 C8 Si1 108.23(11) . . ?
P1 C8 Si2 109.57(12) . . ?
Si1 C8 Si2 118.68(12) . . ?
C8 Si1 C9 108.47(13) . . ?
C8 Si1 C10 113.08(12) . . ?
C8 Si1 C11 113.06(14) . . ?
C9 Si1 C10 109.18(14) . . ?
C9 Si1 C11 105.95(16) . . ?
C10 Si1 C11 106.81(12) . . ?
C8 Si2 C12 109.70(12) . . ?
C8 Si2 C13 110.20(13) . . ?
C8 Si2 C14 112.20(11) . . ?
C12 Si2 C13 109.22(15) . . ?
C12 Si2 C14 108.36(12) . . ?
C13 Si2 C14 107.08(15) . . ?
Sr P2 C15 91.39(7) . . ?
Sr P2 C22 135.42(8) . . ?
C15 P2 C22 105.05(10) . . ?
P2 C15 C16 127.46(18) . . ?
P2 C15 C20 119.09(17) . . ?
C16 C15 C20 113.4(2) . . ?
C15 C16 C17 123.3(2) . . ?
C16 C17 C18 120.6(2) . . ?
C17 C18 C19 118.4(2) . . ?
C18 C19 C20 120.7(2) . . ?
C15 C20 C19 123.6(2) . . ?
C15 C20 O2 117.4(2) . . ?
C19 C20 O2 119.0(2) . . ?
Sr O2 C20 112.93(13) . . ?
Sr O2 C21 129.18(17) . . ?
C20 O2 C21 113.7(2) . . ?
P2 C22 Si3 108.16(12) . . ?
P2 C22 Si4 108.87(12) . . ?
Si3 C22 Si4 118.93(12) . . ?
C22 Si3 C23 109.69(11) . . ?
C22 Si3 C24 113.12(16) . . ?
C22 Si3 C25 112.25(14) . . ?
C23 Si3 C24 107.49(19) . . ?
C23 Si3 C25 106.10(16) . . ?
C24 Si3 C25 107.85(16) . . ?
C22 Si4 C26 109.68(12) . . ?
C22 Si4 C27 111.87(13) . . ?
C22 Si4 C28 112.36(11) . . ?
C26 Si4 C27 109.04(14) . . ?
C26 Si4 C28 107.94(14) . . ?
C27 Si4 C28 105.79(14) . . ?
Sr O3 C29 127.84(14) . . ?
Sr O3 C32X 121.0(3) . . ?
Sr O3 C32Y 129.7(5) . . ?
C29 O3 C32X 108.1(3) . . ?
C29 O3 C32Y 101.6(6) . . ?
O3 C29 C30 107.1(2) . . ?
C29 C30 C31X 100.3(5) . . ?
C29 C30 C31Y 104.0(5) . . ?
C30 C31X C32X 100.9(8) . . ?
O3 C32X C31X 103.9(6) . . ?
C30 C31Y C32Y 105.1(9) . . ?
O3 C32Y C31Y 100.4(9) . . ?
Sr O4 C33 128.66(15) . . ?
Sr O4 C36X 122.6(2) . . ?
Sr O4 C36Y 123.3(2) . . ?
C33 O4 C36X 106.5(3) . . ?
C33 O4 C36Y 103.4(3) . . ?
O4 C33 C34X 107.2(4) . . ?
O4 C33 C34Y 103.1(4) . . ?
C33 C34X C35 105.9(4) . . ?
C34X C35 C36X 105.6(4) . . ?
C34Y C35 C36Y 108.7(4) . . ?
O4 C36X C35 103.0(4) . . ?
C33 C34Y C35 104.6(5) . . ?
O4 C36Y C35 104.8(5) . . ?

loop_
_geom_bond_atom_site_label_1
_geom_bond_atom_site_label_2
_geom_bond_distance
_geom_bond_site_symmetry_2
_geom_bond_publ_flag
Sr P1 3.0476(6) . ?
Sr O1 2.5218(17) . ?
Sr P2 3.0255(7) . ?
Sr O2 2.5504(17) . ?
Sr O3 2.5393(16) . ?
Sr O4 2.5333(17) . ?
P1 C1 1.809(2) . ?
P1 C8 1.884(2) . ?
C1 C2 1.411(3) . ?
C1 C6 1.418(3) . ?
C2 C3 1.389(3) . ?
C3 C4 1.389(4) . ?
C4 C5 1.374(4) . ?
C5 C6 1.373(3) . ?
C6 O1 1.417(3) . ?
O1 C7 1.448(3) . ?
C8 Si1 1.870(2) . ?
C8 Si2 1.879(2) . ?
Si1 C9 1.873(3) . ?
Si1 C10 1.875(2) . ?
Si1 C11 1.872(2) . ?
Si2 C12 1.871(3) . ?
Si2 C13 1.875(3) . ?
Si2 C14 1.866(3) . ?
P2 C15 1.804(2) . ?
P2 C22 1.890(2) . ?
C15 C16 1.413(3) . ?
C15 C20 1.411(3) . ?
C16 C17 1.381(3) . ?
C17 C18 1.380(4) . ?
C18 C19 1.377(4) . ?
C19 C20 1.376(3) . ?
C20 O2 1.414(3) . ?
O2 C21 1.419(3) . ?
C22 Si3 1.879(2) . ?
C22 Si4 1.873(2) . ?
Si3 C23 1.867(3) . ?
Si3 C24 1.862(3) . ?
Si3 C25 1.880(3) . ?
Si4 C26 1.876(3) . ?
Si4 C27 1.888(3) . ?
Si4 C28 1.869(3) . ?
O3 C29 1.446(3) . ?
O3 C32X 1.458(6) . ?
O3 C32Y 1.487(9) . ?
C29 C30 1.464(4) . ?
C30 C31X 1.547(9) . ?
C30 C31Y 1.507(11) . ?
C31X C32X 1.491(10) . ?
C31Y C32Y 1.498(12) . ?
O4 C33 1.428(3) . ?
O4 C36X 1.448(5) . ?
O4 C36Y 1.549(7) . ?
C33 C34X 1.479(7) . ?
C33 C34Y 1.481(8) . ?
C34X C35 1.477(8) . ?
C35 C36X 1.521(7) . ?
C35 C34Y 1.501(8) . ?
C35 C36Y 1.381(7) . ?
